data_7041552
loop_
_publ_author_name
'Corcos, Amanda R.'
'Berry, John F.'

_publ_section_title
;
 Anilinopyridinate-supported Ru2(x+) (x = 5 or 6) paddlewheel complexes
 with labile axial ligands.
;
_journal_issue 17
_journal_name_full 'Dalton transactions (Cambridge, England : 2003)'
_journal_page_first 5532
_journal_page_last 5539
_journal_paper_doi 10.1039/c6dt04328c
_journal_volume 46
_journal_year 2017
_chemical_formula_moiety 'C46 H39 N9 Ru2, 2(C H2 Cl2), B1 F4'
_chemical_formula_sum 'C48 H43 B Cl4 F4 N9 Ru2'
_chemical_formula_weight 1176.66
_chemical_properties_physical ', Moisture-sensitive'
_space_group_crystal_system triclinic
_space_group_IT_number 2
_space_group_name_Hall '-P 1'
_space_group_name_H-M_alt 'P -1'
_symmetry_space_group_name_Hall '-P 1'
_symmetry_space_group_name_H-M 'P -1'
_atom_sites_solution_hydrogens geom
_audit_update_record
;
2016-11-13 deposited with the CCDC.
2016-12-22 downloaded from the CCDC.
;
_cell_angle_alpha 100.4935(15)
_cell_angle_beta 93.5825(17)
_cell_angle_gamma 93.8681(16)
_cell_formula_units_Z 2
_cell_length_a 10.0314(3)
_cell_length_b 13.5259(4)
_cell_length_c 18.1472(5)
_cell_measurement_reflns_used 9109
_cell_measurement_temperature 100.0
_cell_measurement_theta_max 28.605
_cell_measurement_theta_min 2.263
_cell_volume 2408.56(12)
_computing_cell_refinement 'SAINT v8.34A (Bruker, 2013)'
_computing_data_collection 'APEX2 Ver. 2012.14-3 (Bruker-AXS, 2012)'
_computing_data_reduction 'SAINT v8.34A (Bruker, 2013)'
_computing_molecular_graphics SHELXTL
_computing_publication_material SHELXTL
_computing_structure_refinement SHELXTL
_computing_structure_solution 'SHELXTL (Sheldrick, 2008-2012)'
_diffrn_ambient_temperature 99.96
_diffrn_detector_area_resol_mean 7.9
_diffrn_detector_type 'CCD area detector'
_diffrn_measured_fraction_theta_full 1.000
_diffrn_measured_fraction_theta_max 0.993
_diffrn_measurement_device 'three-circle diffractometer'
_diffrn_measurement_device_type 'Bruker SMART APEX2 area detector'
_diffrn_measurement_method '0.5\ \w and 0.5\ \f scans'
_diffrn_radiation_collimation 'focusing mirrors'
_diffrn_radiation_monochromator 'mirror optics'
_diffrn_radiation_probe x-ray
_diffrn_radiation_type MoK\a
_diffrn_radiation_wavelength 0.71073
_diffrn_reflns_av_R_equivalents 0.0769
_diffrn_reflns_av_unetI/netI 0.0713
_diffrn_reflns_Laue_measured_fraction_full 1.000
_diffrn_reflns_Laue_measured_fraction_max 0.993
_diffrn_reflns_limit_h_max 14
_diffrn_reflns_limit_h_min -14
_diffrn_reflns_limit_k_max 19
_diffrn_reflns_limit_k_min -19
_diffrn_reflns_limit_l_max 26
_diffrn_reflns_limit_l_min -26
_diffrn_reflns_number 70100
_diffrn_reflns_point_group_measured_fraction_full 1.000
_diffrn_reflns_point_group_measured_fraction_max 0.993
_diffrn_reflns_theta_full 25.242
_diffrn_reflns_theta_max 30.840
_diffrn_reflns_theta_min 1.144
_diffrn_source 'microfocus sealed X-ray tube'
_diffrn_source_type 'Incoatec I\ms'
_diffrn_standards_number 0
_exptl_absorpt_coefficient_mu 0.910
_exptl_absorpt_correction_T_max 0.9861
_exptl_absorpt_correction_T_min 0.8812
_exptl_absorpt_correction_type analytical
_exptl_absorpt_process_details
;
SADABS-2012/1 (Bruker,2012) was used for absorption correction.
wR2(int) was 0.0980 before and 0.0578 after correction.
The Ratio of minimum to maximum transmission is 0.8936.
The \l/2 correction factor is Not present.
;
_exptl_crystal_colour brown
_exptl_crystal_colour_primary brown
_exptl_crystal_density_diffrn 1.622
_exptl_crystal_density_method 'not measured'
_exptl_crystal_description plate
_exptl_crystal_F_000 1182
_exptl_crystal_recrystallization_method 'Solution of dichloromethane was layered with dry hexanes for slow diffusion.'
_exptl_crystal_size_max 0.236
_exptl_crystal_size_mid 0.042
_exptl_crystal_size_min 0.04
_refine_diff_density_max 1.982
_refine_diff_density_min -2.200
_refine_diff_density_rms 0.164
_refine_ls_extinction_method none
_refine_ls_goodness_of_fit_ref 1.028
_refine_ls_hydrogen_treatment constr
_refine_ls_matrix_type full
_refine_ls_number_parameters 644
_refine_ls_number_reflns 15053
_refine_ls_number_restraints 153
_refine_ls_restrained_S_all 1.026
_refine_ls_R_factor_all 0.0931
_refine_ls_R_factor_gt 0.0583
_refine_ls_shift/su_max 0.001
_refine_ls_shift/su_mean 0.000
_refine_ls_structure_factor_coef Fsqd
_refine_ls_weighting_details 'w=1/[\s^2^(Fo^2^)+(0.0705P)^2^+9.0054P] where P=(Fo^2^+2Fc^2^)/3'
_refine_ls_weighting_scheme calc
_refine_ls_wR_factor_gt 0.1407
_refine_ls_wR_factor_ref 0.1597
_reflns_Friedel_coverage 0.000
_reflns_number_gt 10564
_reflns_number_total 15053
_reflns_threshold_expression 'I > 2\s(I)'
_cod_data_source_file c6dt04328c2.cif
_cod_data_source_block Compound3
_cod_depositor_comments 'Adding full bibliography for 7041550--7041554.cif.'
_cod_database_code 7041552
_shelx_space_group_comment
;
The symmetry employed for this shelxl refinement is uniquely defined
by the following loop, which should always be used as a source of
symmetry information in preference to the above space-group names.
They are only intended as comments.
;
_shelx_estimated_absorpt_t_max 0.965
_shelx_estimated_absorpt_t_min 0.814
_olex2_refinement_description
;
1. Fixed Uiso
 At 1.2 times of:
  All C(H) groups, All C(H,H) groups, All C(H,H,H,H) groups
 At 1.5 times of:
  All C(H,H,H) groups
2. Restrained distances
 Cl1-C47 \\sim Cl2A-C47 \\sim Cl2-C47
 with sigma of 0.02
 Cl3A-C48A \\sim Cl4A-C48A \\sim Cl4-C48 \\sim Cl3-C48
 with sigma of 0.01
3. Uiso/Uaniso restraints and constraints
C48 \\sim C48A: within 1.7A with sigma of 0.01 and sigma for terminal atoms of
0.02
B1 \\sim F4 \\sim F1 \\sim F3 \\sim F2 \\sim B1A \\sim F3A \\sim F4A \\sim F2A
\\sim F1A: within 1.7A with sigma of 0.01 and sigma for terminal atoms of 0.02
Uanis(Cl4) = Uanis(Cl3) = Uanis(Cl4A) = Uanis(Cl3A) = Uanis(Cl1) = Uanis(Cl2) =
Uanis(Cl2A)
4. Others
 Sof(Cl3A)=Sof(Cl4A)=Sof(C48A)=Sof(H48C)=Sof(H48D)=1-FVAR(1)
 Sof(Cl3)=Sof(Cl4)=Sof(C48)=Sof(H48A)=Sof(H48B)=FVAR(1)
 Sof(Cl2A)=Sof(H47C)=Sof(H47D)=1-FVAR(2)
 Sof(Cl2)=Sof(H47A)=Sof(H47B)=FVAR(2)
 Sof(B1A)=Sof(F3A)=Sof(F4A)=Sof(F2A)=Sof(F1A)=1-FVAR(3)
 Sof(B1)=Sof(F4)=Sof(F1)=Sof(F3)=Sof(F2)=FVAR(3)
5.a Free rotating group:
 B1(F4,F1,F3,F2), B1A(F3A,F4A,F2A,F1A)
5.b Secondary CH2 refined with riding coordinates:
 C47(H47A,H47B), C47(H47C,H47D), C48(H48A,H48B), C48A(H48C,H48D)
5.c Aromatic/amide H refined with riding coordinates:
 C1(H1), C2(H2), C3(H3), C4(H4), C7(H7), C8(H8), C9(H9), C10(H10), C11(H11),
 C12(H12), C13(H13), C14(H14), C15(H15), C18(H18), C19(H19), C20(H20), C21(H21),
  C22(H22), C23(H23), C24(H24), C25(H25), C26(H26), C29(H29), C30(H30),
 C31(H31), C32(H32), C33(H33), C34(H34), C35(H35), C36(H36), C37(H37), C40(H40),
  C41(H41), C42(H42), C43(H43), C44(H44)
5.d Idealised Me refined as rotating group:
 C46(H46A,H46B,H46C)
;
_olex2_submission_special_instructions 'No special instructions were received'

loop_
_space_group_symop_operation_xyz
'x, y, z'
'-x, -y, -z'

loop_
_atom_site_label
_atom_site_type_symbol
_atom_site_fract_x
_atom_site_fract_y
_atom_site_fract_z
_atom_site_U_iso_or_equiv
_atom_site_adp_type
_atom_site_occupancy
_atom_site_site_symmetry_order
_atom_site_calc_flag
_atom_site_refinement_flags_posn
_atom_site_refinement_flags_adp
_atom_site_refinement_flags_occupancy
_atom_site_disorder_assembly
_atom_site_disorder_group
Ru1 Ru 0.42050(3) 0.75204(2) 0.81431(2) 0.01236(8) Uani 1 1 d . . . . .
Ru2 Ru 0.40813(3) 0.80332(2) 0.69658(2) 0.01135(8) Uani 1 1 d . . . . .
N1 N 0.4884(4) 0.6182(2) 0.76254(19) 0.0153(7) Uani 1 1 d . . . . .
N2 N 0.5194(3) 0.6895(2) 0.65740(18) 0.0129(6) Uani 1 1 d . . . . .
N3 N 0.6181(3) 0.8113(3) 0.82912(19) 0.0148(6) Uani 1 1 d . . . . .
N4 N 0.5760(3) 0.8959(2) 0.73155(19) 0.0141(6) Uani 1 1 d . . . . .
N5 N 0.3562(3) 0.8923(2) 0.86000(19) 0.0142(6) Uani 1 1 d . . . . .
N6 N 0.2975(3) 0.9160(2) 0.73935(18) 0.0132(6) Uani 1 1 d . . . . .
N7 N 0.2229(4) 0.6937(2) 0.79019(19) 0.0160(7) Uani 1 1 d . . . . .
N8 N 0.2393(3) 0.7142(2) 0.66672(18) 0.0138(6) Uani 1 1 d . . . . .
N9 N 0.4346(4) 0.7110(3) 0.9249(2) 0.0178(7) Uani 1 1 d . . . . .
C1 C 0.5025(5) 0.5399(3) 0.7990(2) 0.0209(9) Uani 1 1 d . . . . .
H1 H 0.4668 0.5439 0.8467 0.025 Uiso 1 1 calc R . . . .
C2 C 0.5647(5) 0.4562(3) 0.7715(3) 0.0262(10) Uani 1 1 d . . . . .
H2 H 0.5738 0.4041 0.7998 0.031 Uiso 1 1 calc R . . . .
C3 C 0.6148(5) 0.4484(3) 0.7008(3) 0.0205(9) Uani 1 1 d . . . . .
H3 H 0.6586 0.3907 0.6802 0.025 Uiso 1 1 calc R . . . .
C4 C 0.6000(4) 0.5247(3) 0.6617(2) 0.0176(8) Uani 1 1 d . . . . .
H4 H 0.6324 0.5198 0.6132 0.021 Uiso 1 1 calc R . . . .
C5 C 0.5363(4) 0.6113(3) 0.6935(2) 0.0136(7) Uani 1 1 d . . . . .
C6 C 0.5982(4) 0.6968(3) 0.5958(2) 0.0135(7) Uani 1 1 d . . . . .
C7 C 0.5419(5) 0.6771(3) 0.5219(2) 0.0200(8) Uani 1 1 d . . . . .
H7 H 0.4493 0.6564 0.5113 0.024 Uiso 1 1 calc R . . . .
C8 C 0.6228(5) 0.6879(4) 0.4636(3) 0.0240(9) Uani 1 1 d . . . . .
H8 H 0.5847 0.6741 0.4132 0.029 Uiso 1 1 calc R . . . .
C9 C 0.7583(5) 0.7185(3) 0.4784(3) 0.0239(9) Uani 1 1 d . . . . .
H9 H 0.8128 0.7255 0.4384 0.029 Uiso 1 1 calc R . . . .
C10 C 0.8132(4) 0.7386(3) 0.5520(3) 0.0198(8) Uani 1 1 d . . . . .
H10 H 0.9056 0.7601 0.5625 0.024 Uiso 1 1 calc R . . . .
C11 C 0.7344(4) 0.7277(3) 0.6102(2) 0.0175(8) Uani 1 1 d . . . . .
H11 H 0.7733 0.7413 0.6604 0.021 Uiso 1 1 calc R . . . .
C12 C 0.7093(4) 0.7806(3) 0.8779(2) 0.0184(8) Uani 1 1 d . . . . .
H12 H 0.6820 0.7265 0.9019 0.022 Uiso 1 1 calc R . . . .
C13 C 0.8372(5) 0.8236(4) 0.8939(2) 0.0219(9) Uani 1 1 d . . . . .
H13 H 0.8980 0.7994 0.9274 0.026 Uiso 1 1 calc R . . . .
C14 C 0.8764(5) 0.9045(4) 0.8593(3) 0.0237(9) Uani 1 1 d . . . . .
H14 H 0.9631 0.9386 0.8717 0.028 Uiso 1 1 calc R . . . .
C15 C 0.7899(4) 0.9342(3) 0.8081(2) 0.0197(8) Uani 1 1 d . . . . .
H15 H 0.8164 0.9890 0.7847 0.024 Uiso 1 1 calc R . . . .
C16 C 0.6606(4) 0.8833(3) 0.7897(2) 0.0148(7) Uani 1 1 d . . . . .
C17 C 0.5984(4) 0.9805(3) 0.6964(2) 0.0155(8) Uani 1 1 d . . . . .
C18 C 0.6073(4) 0.9664(3) 0.6186(2) 0.0172(8) Uani 1 1 d . . . . .
H18 H 0.6065 0.9002 0.5899 0.021 Uiso 1 1 calc R . . . .
C19 C 0.6173(5) 1.0496(3) 0.5834(3) 0.0218(9) Uani 1 1 d . . . . .
H19 H 0.6240 1.0394 0.5306 0.026 Uiso 1 1 calc R . . . .
C20 C 0.6177(5) 1.1465(4) 0.6238(3) 0.0293(11) Uani 1 1 d . . . . .
H20 H 0.6241 1.2027 0.5993 0.035 Uiso 1 1 calc R . . . .
C21 C 0.6085(6) 1.1606(3) 0.7018(3) 0.0329(12) Uani 1 1 d . . . . .
H21 H 0.6095 1.2269 0.7304 0.039 Uiso 1 1 calc R . . . .
C22 C 0.5981(5) 1.0784(3) 0.7374(3) 0.0256(10) Uani 1 1 d . . . . .
H22 H 0.5906 1.0888 0.7902 0.031 Uiso 1 1 calc R . . . .
C23 C 0.3652(5) 0.9272(3) 0.9351(2) 0.0204(9) Uani 1 1 d . . . . .
H23 H 0.4094 0.8889 0.9667 0.024 Uiso 1 1 calc R . . . .
C24 C 0.3143(5) 1.0150(3) 0.9683(3) 0.0234(9) Uani 1 1 d . . . . .
H24 H 0.3224 1.0360 1.0214 0.028 Uiso 1 1 calc R . . . .
C25 C 0.2503(5) 1.0725(3) 0.9221(2) 0.0225(9) Uani 1 1 d . . . . .
H25 H 0.2134 1.1333 0.9431 0.027 Uiso 1 1 calc R . . . .
C26 C 0.2419(4) 1.0395(3) 0.8461(2) 0.0187(8) Uani 1 1 d . . . . .
H26 H 0.1992 1.0781 0.8140 0.022 Uiso 1 1 calc R . . . .
C27 C 0.2961(4) 0.9483(3) 0.8142(2) 0.0141(7) Uani 1 1 d . . . . .
C28 C 0.2088(4) 0.9581(3) 0.6911(2) 0.0142(7) Uani 1 1 d . . . . .
C29 C 0.2579(4) 1.0118(3) 0.6386(2) 0.0175(8) Uani 1 1 d . . . . .
H29 H 0.3518 1.0231 0.6357 0.021 Uiso 1 1 calc R . . . .
C30 C 0.1692(5) 1.0488(3) 0.5906(3) 0.0235(9) Uani 1 1 d . . . . .
H30 H 0.2029 1.0844 0.5543 0.028 Uiso 1 1 calc R . . . .
C31 C 0.0322(5) 1.0344(4) 0.5948(3) 0.0258(10) Uani 1 1 d . . . . .
H31 H -0.0278 1.0622 0.5630 0.031 Uiso 1 1 calc R . . . .
C32 C -0.0169(5) 0.9791(4) 0.6460(3) 0.0249(9) Uani 1 1 d . . . . .
H32 H -0.1108 0.9676 0.6485 0.030 Uiso 1 1 calc R . . . .
C33 C 0.0713(4) 0.9404(3) 0.6937(2) 0.0200(8) Uani 1 1 d . . . . .
H33 H 0.0372 0.9017 0.7281 0.024 Uiso 1 1 calc R . . . .
C34 C 0.1500(5) 0.6619(3) 0.8432(3) 0.0232(9) Uani 1 1 d . . . . .
H34 H 0.1916 0.6688 0.8925 0.028 Uiso 1 1 calc R . . . .
C35 C 0.0205(5) 0.6207(4) 0.8302(3) 0.0256(10) Uani 1 1 d . . . . .
H35 H -0.0260 0.5991 0.8693 0.031 Uiso 1 1 calc R . . . .
C36 C -0.0413(5) 0.6113(3) 0.7580(3) 0.0234(9) Uani 1 1 d . . . . .
H36 H -0.1319 0.5845 0.7475 0.028 Uiso 1 1 calc R . . . .
C37 C 0.0293(4) 0.6408(3) 0.7024(2) 0.0187(8) Uani 1 1 d . . . . .
H37 H -0.0121 0.6342 0.6530 0.022 Uiso 1 1 calc R . . . .
C38 C 0.1639(4) 0.6810(3) 0.7187(2) 0.0149(7) Uani 1 1 d . . . . .
C39 C 0.2006(4) 0.6785(3) 0.5892(2) 0.0144(7) Uani 1 1 d . . . . .
C40 C 0.1781(4) 0.7455(3) 0.5407(2) 0.0174(8) Uani 1 1 d . . . . .
H40 H 0.1862 0.8160 0.5598 0.021 Uiso 1 1 calc R . . . .
C41 C 0.1438(5) 0.7099(3) 0.4646(3) 0.0215(9) Uani 1 1 d . . . . .
H41 H 0.1273 0.7563 0.4322 0.026 Uiso 1 1 calc R . . . .
C42 C 0.1337(5) 0.6079(4) 0.4359(3) 0.0226(9) Uani 1 1 d . . . . .
H42 H 0.1095 0.5838 0.3839 0.027 Uiso 1 1 calc R . . . .
C43 C 0.1591(5) 0.5406(3) 0.4837(3) 0.0227(9) Uani 1 1 d . . . . .
H43 H 0.1533 0.4702 0.4641 0.027 Uiso 1 1 calc R . . . .
C44 C 0.1926(4) 0.5752(3) 0.5596(2) 0.0191(8) Uani 1 1 d . . . . .
H44 H 0.2102 0.5286 0.5917 0.023 Uiso 1 1 calc R . . . .
C45 C 0.4469(5) 0.6976(3) 0.9854(3) 0.0235(9) Uani 1 1 d . . . . .
C46 C 0.4606(6) 0.6822(5) 1.0622(3) 0.0347(12) Uani 1 1 d . . . . .
H46A H 0.4672 0.6103 1.0625 0.052 Uiso 1 1 calc GR . . . .
H46B H 0.3821 0.7049 1.0881 0.052 Uiso 1 1 calc GR . . . .
H46C H 0.5417 0.7208 1.0880 0.052 Uiso 1 1 calc GR . . . .
Cl1 Cl 0.1417(2) 0.80723(14) 0.04512(12) 0.0609(3) Uani 1 1 d D . . . .
Cl2 Cl 0.1409(4) 0.6798(4) 0.1666(2) 0.0609(3) Uani 0.531(5) 1 d D . P A 1
Cl2A Cl 0.1320(5) 0.7285(4) 0.1756(3) 0.0609(3) Uani 0.469(5) 1 d D . P A 2
C47 C 0.0876(9) 0.6980(7) 0.0765(5) 0.079(3) Uani 1 1 d D . . . .
H47A H 0.1138 0.6400 0.0402 0.095 Uiso 0.531(5) 1 calc R . P A 1
H47B H -0.0116 0.6939 0.0732 0.095 Uiso 0.531(5) 1 calc R . P A 1
H47C H 0.1339 0.6395 0.0526 0.095 Uiso 0.469(5) 1 calc R . P A 2
H47D H -0.0103 0.6827 0.0659 0.095 Uiso 0.469(5) 1 calc R . P A 2
Cl3 Cl 0.1819(4) 0.4205(2) 0.70819(17) 0.0609(3) Uani 0.720(5) 1 d D . P B 1
Cl3A Cl 0.1168(9) 0.3875(6) 0.7053(4) 0.0609(3) Uani 0.280(5) 1 d D . P B 2
Cl4 Cl 0.2986(4) 0.2559(4) 0.7552(3) 0.0609(3) Uani 0.720(5) 1 d D . P B 1
Cl4A Cl 0.3236(11) 0.2524(10) 0.7496(8) 0.0609(3) Uani 0.280(5) 1 d D . P B 2
C48 C 0.2146(12) 0.3626(6) 0.7842(5) 0.042(3) Uani 0.720(5) 1 d D U P B 1
H48A H 0.1296 0.3435 0.8047 0.050 Uiso 0.720(5) 1 calc R . P B 1
H48B H 0.2703 0.4098 0.8242 0.050 Uiso 0.720(5) 1 calc R . P B 1
C48A C 0.201(3) 0.335(2) 0.7730(10) 0.052(6) Uani 0.280(5) 1 d D U P B 2
H48C H 0.1328 0.2992 0.7978 0.063 Uiso 0.280(5) 1 calc R . P B 2
H48D H 0.2438 0.3916 0.8116 0.063 Uiso 0.280(5) 1 calc R . P B 2
B1 B 0.7529(3) 0.5674(2) 1.00618(15) 0.0355(15) Uani 0.793(6) 1 d . U P C 1
F4 F 0.7704(5) 0.6672(2) 1.0457(2) 0.0502(16) Uani 0.793(6) 1 d G U P C 1
F1 F 0.7259(5) 0.5023(3) 1.0563(2) 0.0535(15) Uani 0.793(6) 1 d G U P C 1
F3 F 0.6453(4) 0.5578(3) 0.9515(2) 0.0531(14) Uani 0.793(6) 1 d G U P C 1
F2 F 0.8700(3) 0.5423(4) 0.9712(3) 0.0678(17) Uani 0.793(6) 1 d G U P C 1
B1A B 0.7567(13) 0.5529(9) 1.0125(7) 0.051(3) Uani 0.207(6) 1 d . U P C 2
F3A F 0.6456(15) 0.5191(14) 1.0470(10) 0.057(4) Uani 0.207(6) 1 d G U P C 2
F4A F 0.8737(14) 0.5217(13) 1.0445(10) 0.062(4) Uani 0.207(6) 1 d G U P C 2
F2A F 0.742(2) 0.5124(16) 0.9353(7) 0.073(5) Uani 0.207(6) 1 d G U P C 2
F1A F 0.765(2) 0.6585(9) 1.0231(13) 0.058(5) Uani 0.207(6) 1 d G U P C 2

loop_
_atom_site_aniso_label
_atom_site_aniso_U_11
_atom_site_aniso_U_22
_atom_site_aniso_U_33
_atom_site_aniso_U_23
_atom_site_aniso_U_13
_atom_site_aniso_U_12
Ru1 0.01466(16) 0.01113(14) 0.01097(15) 0.00125(10) 0.00123(11) 0.00066(11)
Ru2 0.01208(16) 0.01028(14) 0.01139(15) 0.00133(10) 0.00112(11) 0.00038(10)
N1 0.0193(18) 0.0125(15) 0.0140(16) 0.0023(12) 0.0024(13) 0.0005(12)
N2 0.0152(16) 0.0114(14) 0.0120(15) 0.0018(11) 0.0017(12) 0.0015(12)
N3 0.0143(17) 0.0164(15) 0.0137(16) 0.0023(12) 0.0006(13) 0.0027(12)
N4 0.0147(16) 0.0123(14) 0.0155(16) 0.0028(12) 0.0018(13) 0.0005(12)
N5 0.0164(17) 0.0136(15) 0.0117(15) 0.0001(12) 0.0014(13) 0.0002(12)
N6 0.0158(17) 0.0108(14) 0.0128(15) 0.0013(11) 0.0015(13) 0.0021(12)
N7 0.0206(18) 0.0125(15) 0.0143(16) 0.0008(12) 0.0039(13) -0.0009(12)
N8 0.0151(17) 0.0129(14) 0.0118(15) -0.0005(11) -0.0002(12) -0.0014(12)
N9 0.0206(18) 0.0150(16) 0.0192(18) 0.0047(13) 0.0038(14) 0.0049(13)
C1 0.032(3) 0.0141(18) 0.018(2) 0.0041(15) 0.0048(18) 0.0030(16)
C2 0.042(3) 0.017(2) 0.021(2) 0.0058(16) 0.004(2) 0.0075(19)
C3 0.027(2) 0.0112(17) 0.023(2) 0.0012(15) 0.0025(18) 0.0038(15)
C4 0.017(2) 0.0143(17) 0.020(2) -0.0005(14) 0.0042(16) 0.0021(14)
C5 0.0154(19) 0.0106(16) 0.0140(18) 0.0008(13) 0.0016(15) -0.0011(13)
C6 0.0165(19) 0.0108(16) 0.0138(18) 0.0025(13) 0.0027(14) 0.0034(13)
C7 0.017(2) 0.025(2) 0.016(2) 0.0005(16) -0.0015(16) 0.0003(16)
C8 0.025(2) 0.030(2) 0.017(2) 0.0038(17) 0.0056(18) 0.0029(18)
C9 0.026(2) 0.021(2) 0.029(2) 0.0070(17) 0.0186(19) 0.0055(17)
C10 0.014(2) 0.0184(19) 0.028(2) 0.0045(16) 0.0080(17) 0.0001(15)
C11 0.018(2) 0.0155(18) 0.019(2) 0.0024(14) 0.0022(16) 0.0037(15)
C12 0.022(2) 0.0200(19) 0.0132(19) 0.0003(15) 0.0025(16) 0.0074(16)
C13 0.018(2) 0.032(2) 0.015(2) 0.0005(16) -0.0007(16) 0.0068(17)
C14 0.015(2) 0.035(2) 0.018(2) -0.0014(17) 0.0020(17) 0.0017(17)
C15 0.016(2) 0.026(2) 0.016(2) 0.0006(16) 0.0015(16) -0.0019(16)
C16 0.0154(19) 0.0150(17) 0.0135(18) 0.0007(14) 0.0027(15) 0.0014(14)
C17 0.0142(19) 0.0140(17) 0.019(2) 0.0052(14) 0.0041(15) 0.0000(14)
C18 0.016(2) 0.0174(18) 0.018(2) 0.0038(15) 0.0016(16) -0.0001(15)
C19 0.021(2) 0.027(2) 0.020(2) 0.0090(17) 0.0041(17) 0.0037(17)
C20 0.031(3) 0.022(2) 0.038(3) 0.013(2) 0.007(2) -0.0039(19)
C21 0.049(3) 0.013(2) 0.036(3) 0.0036(18) 0.008(2) -0.004(2)
C22 0.036(3) 0.017(2) 0.023(2) 0.0024(16) 0.006(2) -0.0013(18)
C23 0.027(2) 0.0186(19) 0.0146(19) 0.0016(15) -0.0018(17) 0.0022(16)
C24 0.032(3) 0.022(2) 0.016(2) 0.0000(16) 0.0034(18) 0.0047(18)
C25 0.029(2) 0.019(2) 0.019(2) -0.0027(16) 0.0022(18) 0.0071(17)
C26 0.023(2) 0.0141(18) 0.018(2) 0.0012(14) 0.0010(17) 0.0058(15)
C27 0.0146(19) 0.0107(16) 0.0153(19) -0.0006(13) 0.0003(15) -0.0009(13)
C28 0.0153(19) 0.0149(17) 0.0109(17) -0.0019(13) 0.0009(14) 0.0026(14)
C29 0.018(2) 0.0176(18) 0.018(2) 0.0054(15) 0.0019(16) 0.0008(15)
C30 0.031(3) 0.023(2) 0.018(2) 0.0079(16) 0.0008(18) 0.0029(18)
C31 0.028(3) 0.027(2) 0.024(2) 0.0056(18) -0.0049(19) 0.0117(19)
C32 0.018(2) 0.034(2) 0.022(2) 0.0022(18) 0.0005(18) 0.0055(18)
C33 0.017(2) 0.027(2) 0.017(2) 0.0034(16) 0.0037(16) 0.0035(16)
C34 0.028(2) 0.025(2) 0.015(2) 0.0035(16) 0.0054(18) -0.0061(18)
C35 0.022(2) 0.030(2) 0.024(2) 0.0043(18) 0.0088(19) -0.0049(18)
C36 0.017(2) 0.022(2) 0.028(2) -0.0015(17) 0.0049(18) -0.0056(16)
C37 0.017(2) 0.0187(19) 0.019(2) 0.0003(15) 0.0020(16) -0.0020(15)
C38 0.0141(19) 0.0112(16) 0.0192(19) 0.0007(14) 0.0044(15) 0.0020(13)
C39 0.0092(18) 0.0192(18) 0.0134(18) 0.0001(14) 0.0022(14) -0.0019(14)
C40 0.017(2) 0.0152(18) 0.019(2) 0.0022(14) 0.0018(16) 0.0002(14)
C41 0.021(2) 0.026(2) 0.019(2) 0.0067(17) 0.0033(17) 0.0034(17)
C42 0.020(2) 0.029(2) 0.016(2) -0.0023(16) 0.0019(17) -0.0015(17)
C43 0.023(2) 0.0172(19) 0.023(2) -0.0059(16) 0.0022(18) -0.0036(16)
C44 0.018(2) 0.0173(19) 0.020(2) 0.0007(15) 0.0001(16) 0.0010(15)
C45 0.029(2) 0.023(2) 0.019(2) 0.0056(16) 0.0017(18) 0.0041(18)
C46 0.041(3) 0.046(3) 0.020(2) 0.011(2) 0.005(2) 0.009(2)
Cl1 0.0682(9) 0.0485(6) 0.0650(7) 0.0080(5) 0.0003(6) 0.0091(6)
Cl2 0.0682(9) 0.0485(6) 0.0650(7) 0.0080(5) 0.0003(6) 0.0091(6)
Cl2A 0.0682(9) 0.0485(6) 0.0650(7) 0.0080(5) 0.0003(6) 0.0091(6)
C47 0.061(5) 0.091(7) 0.079(6) 0.014(5) -0.012(5) -0.023(5)
Cl3 0.0682(9) 0.0485(6) 0.0650(7) 0.0080(5) 0.0003(6) 0.0091(6)
Cl3A 0.0682(9) 0.0485(6) 0.0650(7) 0.0080(5) 0.0003(6) 0.0091(6)
Cl4 0.0682(9) 0.0485(6) 0.0650(7) 0.0080(5) 0.0003(6) 0.0091(6)
Cl4A 0.0682(9) 0.0485(6) 0.0650(7) 0.0080(5) 0.0003(6) 0.0091(6)
C48 0.052(5) 0.045(6) 0.025(4) 0.003(4) 0.000(4) -0.005(5)
C48A 0.062(9) 0.058(11) 0.031(8) -0.001(9) -0.008(8) -0.007(10)
B1 0.041(4) 0.031(3) 0.036(3) 0.011(3) 0.003(3) 0.002(3)
F4 0.055(3) 0.034(3) 0.059(4) 0.004(2) 0.000(3) -0.001(2)
F1 0.077(4) 0.047(3) 0.039(3) 0.023(2) -0.008(3) -0.013(3)
F3 0.070(3) 0.042(3) 0.044(3) 0.002(2) -0.021(2) 0.015(2)
F2 0.052(3) 0.078(4) 0.074(4) 0.005(3) 0.028(3) 0.008(3)
B1A 0.056(6) 0.043(6) 0.052(6) 0.006(6) 0.001(6) -0.001(6)
F3A 0.081(10) 0.042(8) 0.050(8) 0.016(7) -0.004(8) -0.002(8)
F4A 0.065(8) 0.051(8) 0.069(8) 0.008(7) 0.004(8) 0.005(7)
F2A 0.077(9) 0.079(9) 0.060(8) 0.013(8) -0.007(8) -0.004(8)
F1A 0.059(9) 0.045(9) 0.071(10) 0.015(8) -0.005(9) 0.008(8)

loop_
_atom_type_symbol
_atom_type_description
_atom_type_scat_dispersion_real
_atom_type_scat_dispersion_imag
_atom_type_scat_source
C C 0.0033 0.0016 'International Tables Vol C Tables 4.2.6.8 and 6.1.1.4'
H H 0.0000 0.0000 'International Tables Vol C Tables 4.2.6.8 and 6.1.1.4'
B B 0.0013 0.0007 'International Tables Vol C Tables 4.2.6.8 and 6.1.1.4'
Cl Cl 0.1484 0.1585 'International Tables Vol C Tables 4.2.6.8 and 6.1.1.4'
F F 0.0171 0.0103 'International Tables Vol C Tables 4.2.6.8 and 6.1.1.4'
N N 0.0061 0.0033 'International Tables Vol C Tables 4.2.6.8 and 6.1.1.4'
Ru Ru -1.2594 0.8363 'International Tables Vol C Tables 4.2.6.8 and 6.1.1.4'

loop_
_geom_angle_atom_site_label_1
_geom_angle_atom_site_label_2
_geom_angle_atom_site_label_3
_geom_angle
N1 Ru1 Ru2 88.61(9)
N1 Ru1 N3 87.54(14)
N1 Ru1 N5 175.74(13)
N1 Ru1 N7 91.25(14)
N1 Ru1 N9 93.23(13)
N3 Ru1 Ru2 87.73(9)
N3 Ru1 N5 90.81(13)
N3 Ru1 N7 175.26(13)
N3 Ru1 N9 90.95(14)
N5 Ru1 Ru2 87.40(9)
N5 Ru1 N9 90.72(13)
N7 Ru1 Ru2 87.66(10)
N7 Ru1 N5 90.07(13)
N7 Ru1 N9 93.70(14)
N9 Ru1 Ru2 177.69(10)
N2 Ru2 Ru1 88.57(9)
N2 Ru2 N4 90.69(14)
N2 Ru2 N6 178.01(13)
N4 Ru2 Ru1 88.47(10)
N6 Ru2 Ru1 89.44(9)
N6 Ru2 N4 89.12(14)
N8 Ru2 Ru1 89.63(10)
N8 Ru2 N2 91.14(14)
N8 Ru2 N4 177.34(14)
N8 Ru2 N6 88.99(14)
C1 N1 Ru1 121.8(3)
C1 N1 C5 118.0(4)
C5 N1 Ru1 119.7(3)
C5 N2 Ru2 122.3(3)
C5 N2 C6 117.7(3)
C6 N2 Ru2 119.5(2)
C12 N3 Ru1 121.7(3)
C12 N3 C16 118.3(4)
C16 N3 Ru1 120.0(3)
C16 N4 Ru2 122.3(3)
C16 N4 C17 120.0(3)
C17 N4 Ru2 117.5(3)
C23 N5 Ru1 121.7(3)
C23 N5 C27 118.3(3)
C27 N5 Ru1 119.9(3)
C27 N6 Ru2 121.6(3)
C27 N6 C28 117.8(3)
C28 N6 Ru2 120.4(2)
C34 N7 Ru1 121.6(3)
C34 N7 C38 117.7(4)
C38 N7 Ru1 120.6(3)
C38 N8 Ru2 121.8(3)
C38 N8 C39 118.7(3)
C39 N8 Ru2 119.4(3)
C45 N9 Ru1 174.1(4)
N1 C1 C2 123.9(4)
C1 C2 C3 118.6(4)
C4 C3 C2 119.2(4)
C3 C4 C5 120.0(4)
N1 C5 C4 120.3(4)
N2 C5 N1 117.1(3)
N2 C5 C4 122.6(4)
C7 C6 N2 121.7(4)
C7 C6 C11 119.3(4)
C11 C6 N2 119.0(4)
C6 C7 C8 119.5(4)
C9 C8 C7 120.8(4)
C10 C9 C8 119.4(4)
C11 C10 C9 120.4(4)
C10 C11 C6 120.6(4)
C13 C12 N3 123.4(4)
C12 C13 C14 118.1(4)
C15 C14 C13 119.9(4)
C14 C15 C16 120.1(4)
N3 C16 C15 119.5(4)
N4 C16 N3 115.9(4)
N4 C16 C15 124.5(4)
C18 C17 N4 120.1(4)
C22 C17 N4 120.6(4)
C22 C17 C18 119.1(4)
C19 C18 C17 120.0(4)
C20 C19 C18 121.1(4)
C19 C20 C21 119.0(4)
C22 C21 C20 120.4(5)
C21 C22 C17 120.5(4)
N5 C23 C24 123.9(4)
C23 C24 C25 118.4(4)
C26 C25 C24 118.6(4)
C25 C26 C27 121.0(4)
N5 C27 C26 119.7(4)
N6 C27 N5 117.3(3)
N6 C27 C26 123.0(4)
C29 C28 N6 120.9(4)
C33 C28 N6 119.5(4)
C33 C28 C29 119.5(4)
C30 C29 C28 119.7(4)
C31 C30 C29 120.9(4)
C30 C31 C32 119.4(4)
C31 C32 C33 120.1(4)
C28 C33 C32 120.3(4)
N7 C34 C35 124.3(4)
C34 C35 C36 118.0(4)
C37 C36 C35 119.7(4)
C36 C37 C38 119.8(4)
N7 C38 C37 120.5(4)
N8 C38 N7 116.4(4)
N8 C38 C37 123.0(4)
C40 C39 N8 120.9(4)
C40 C39 C44 118.9(4)
C44 C39 N8 120.1(4)
C41 C40 C39 120.5(4)
C42 C41 C40 120.4(4)
C41 C42 C43 119.4(4)
C44 C43 C42 120.6(4)
C43 C44 C39 120.1(4)
N9 C45 C46 178.9(5)
Cl1 C47 Cl2 120.5(5)
Cl1 C47 Cl2A 103.3(5)
Cl3 C48 Cl4 109.2(5)
Cl3A C48A Cl4A 121.2(12)
F4 B1 F1 109.5
F4 B1 F3 109.5
F4 B1 F2 109.5
F3 B1 F1 109.5
F2 B1 F1 109.5
F2 B1 F3 109.5
F4A B1A F3A 109.5
F4A B1A F2A 109.5
F2A B1A F3A 109.5
F1A B1A F3A 109.5
F1A B1A F4A 109.5
F1A B1A F2A 109.5

loop_
_geom_bond_atom_site_label_1
_geom_bond_atom_site_label_2
_geom_bond_distance
Ru1 Ru2 2.3620(4)
Ru1 N1 2.061(3)
Ru1 N3 2.070(3)
Ru1 N5 2.088(3)
Ru1 N7 2.073(4)
Ru1 N9 2.177(4)
Ru2 N2 2.014(3)
Ru2 N4 2.025(3)
Ru2 N6 2.015(3)
Ru2 N8 1.997(3)
N1 C1 1.358(5)
N1 C5 1.359(5)
N2 C5 1.356(5)
N2 C6 1.422(5)
N3 C12 1.370(5)
N3 C16 1.371(5)
N4 C16 1.355(5)
N4 C17 1.419(5)
N5 C23 1.354(5)
N5 C27 1.363(5)
N6 C27 1.350(5)
N6 C28 1.426(5)
N7 C34 1.356(5)
N7 C38 1.368(5)
N8 C38 1.364(5)
N8 C39 1.422(5)
N9 C45 1.145(6)
C1 C2 1.360(6)
C2 C3 1.395(6)
C3 C4 1.366(6)
C4 C5 1.419(5)
C6 C7 1.394(6)
C6 C11 1.396(6)
C7 C8 1.395(6)
C8 C9 1.389(7)
C9 C10 1.384(7)
C10 C11 1.381(6)
C12 C13 1.364(6)
C13 C14 1.403(7)
C14 C15 1.364(6)
C15 C16 1.418(6)
C17 C18 1.399(6)
C17 C22 1.397(6)
C18 C19 1.393(6)
C19 C20 1.380(7)
C20 C21 1.403(7)
C21 C22 1.384(6)
C23 C24 1.375(6)
C24 C25 1.401(6)
C25 C26 1.365(6)
C26 C27 1.423(5)
C28 C29 1.394(6)
C28 C33 1.389(6)
C29 C30 1.387(6)
C30 C31 1.384(7)
C31 C32 1.387(7)
C32 C33 1.391(6)
C34 C35 1.368(7)
C35 C36 1.394(7)
C36 C37 1.371(6)
C37 C38 1.415(6)
C39 C40 1.392(6)
C39 C44 1.398(6)
C40 C41 1.391(6)
C41 C42 1.378(6)
C42 C43 1.393(7)
C43 C44 1.384(6)
C45 C46 1.445(7)
Cl1 C47 1.743(8)
Cl2 C47 1.754(8)
Cl2A C47 1.791(9)
Cl3 C48 1.730(6)
Cl3A C48A 1.734(9)
Cl4 C48 1.735(7)
Cl4A C48A 1.735(9)
B1 F4 1.4022
B1 F1 1.4024
B1 F3 1.4022
B1 F2 1.4022
B1A F3A 1.4024
B1A F4A 1.4023
B1A F2A 1.4023
B1A F1A 1.4021
